data_1505369
loop_
_publ_author_name
'Chen, Yunfeng'
'She, Nengfang'
'Meng, Xianggao'
'Yin, Guodong'
'Wu, Anxin'
'Isaacs, Lyle'

_publ_section_title
;
 Chiral molecular clips control orthogonal crystalline organization.
;
_journal_issue 10
_journal_name_full 'Organic letters'
_journal_page_first 1899
_journal_page_last 1902
_journal_paper_doi 10.1021/ol0704340
_journal_volume 9
_journal_year 2007
_chemical_formula_sum 'C37 H36 N4 O9'
_chemical_formula_weight 680.70
_chemical_name_systematic
; 
 ? 
;
_space_group_IT_number 14
_symmetry_cell_setting monoclinic
_symmetry_space_group_name_Hall '-P 2yn'
_symmetry_space_group_name_H-M 'P 1 21/n 1'
_atom_sites_solution_hydrogens geom
_atom_sites_solution_primary direct
_atom_sites_solution_secondary difmap
_audit_creation_method SHELXL-97
_cell_angle_alpha 90.00
_cell_angle_beta 114.274(3)
_cell_angle_gamma 90.00
_cell_formula_units_Z 4
_cell_length_a 15.534(3)
_cell_length_b 14.428(3)
_cell_length_c 16.511(3)
_cell_measurement_reflns_used 1532
_cell_measurement_temperature 292(2)
_cell_measurement_theta_max 18.86
_cell_measurement_theta_min 2.35
_cell_volume 3373.4(11)
_computing_cell_refinement 'Bruker SMART'
_computing_data_collection 'Bruker SMART'
_computing_data_reduction 'Bruker SAINT'
_computing_molecular_graphics 'Bruker SHELXTL'
_computing_publication_material 'Bruker SHELXTL'
_computing_structure_refinement 'SHELXL-97 (Sheldrick, 1997)'
_computing_structure_solution 'SHELXS-97 (Sheldrick, 1990)'
_diffrn_ambient_temperature 292(2)
_diffrn_measured_fraction_theta_full 0.997
_diffrn_measured_fraction_theta_max 0.997
_diffrn_measurement_device_type 'CCD area detector'
_diffrn_measurement_method 'phi and omega scans'
_diffrn_radiation_monochromator graphite
_diffrn_radiation_source 'fine-focus sealed tube'
_diffrn_radiation_type MoK\a
_diffrn_radiation_wavelength 0.71073
_diffrn_reflns_av_R_equivalents 0.2397
_diffrn_reflns_av_sigmaI/netI 0.2160
_diffrn_reflns_limit_h_max 18
_diffrn_reflns_limit_h_min -18
_diffrn_reflns_limit_k_max 17
_diffrn_reflns_limit_k_min -17
_diffrn_reflns_limit_l_max 19
_diffrn_reflns_limit_l_min -19
_diffrn_reflns_number 31522
_diffrn_reflns_theta_full 25.00
_diffrn_reflns_theta_max 25.00
_diffrn_reflns_theta_min 1.52
_exptl_absorpt_coefficient_mu 0.097
_exptl_absorpt_correction_type none
_exptl_crystal_colour colorless
_exptl_crystal_density_diffrn 1.340
_exptl_crystal_density_meas 0
_exptl_crystal_density_method 'not measured'
_exptl_crystal_description needle
_exptl_crystal_F_000 1432
_exptl_crystal_size_max 1.00
_exptl_crystal_size_mid 0.06
_exptl_crystal_size_min 0.02
_refine_diff_density_max 0.228
_refine_diff_density_min -0.209
_refine_diff_density_rms 0.058
_refine_ls_extinction_coef 0.0115(10)
_refine_ls_extinction_expression Fc^*^=kFc[1+0.001xFc^2^\l^3^/sin(2\q)]^-1/4^
_refine_ls_extinction_method SHELXL
_refine_ls_goodness_of_fit_ref 0.837
_refine_ls_hydrogen_treatment constr
_refine_ls_matrix_type full
_refine_ls_number_parameters 468
_refine_ls_number_reflns 5925
_refine_ls_number_restraints 14
_refine_ls_restrained_S_all 0.840
_refine_ls_R_factor_all 0.2097
_refine_ls_R_factor_gt 0.0746
_refine_ls_shift/su_max 0.000
_refine_ls_shift/su_mean 0.000
_refine_ls_structure_factor_coef Fsqd
_refine_ls_weighting_details 'calc w=1/[\s^2^(Fo^2^)+(0.0557P)^2^+0.0000P] where P=(Fo^2^+2Fc^2^)/3'
_refine_ls_weighting_scheme calc
_refine_ls_wR_factor_gt 0.1463
_refine_ls_wR_factor_ref 0.1788
_reflns_number_gt 2140
_reflns_number_total 5925
_reflns_threshold_expression >2sigma(I)
_cod_data_source_file ol0704340si20070220_063540.cif
_cod_data_source_block compound3
_cod_depositor_comments
;
The following automatic conversions were performed:

'_symmetry_cell_setting' value 'Monoclinic' changed to 'monoclinic'
according to /home/saulius/struct/CIF-dictionaries/cif_core.dic
dictionary named 'cif_core.dic' version 2.4.1 from 2010-06-29.

Automatic conversion script
Id: cif_fix_values 1715 2011-07-08 13:25:40Z adriana 
;
_cod_original_cell_volume 3373.4(12)
_cod_original_sg_symbol_H-M P2(1)/n
_cod_database_code 1505369

loop_
_symmetry_equiv_pos_as_xyz
'x, y, z'
'-x+1/2, y+1/2, -z+1/2'
'-x, -y, -z'
'x-1/2, -y-1/2, z-1/2'

loop_
_atom_site_label
_atom_site_type_symbol
_atom_site_fract_x
_atom_site_fract_y
_atom_site_fract_z
_atom_site_U_iso_or_equiv
_atom_site_adp_type
_atom_site_occupancy
_atom_site_symmetry_multiplicity
_atom_site_calc_flag
_atom_site_refinement_flags
_atom_site_disorder_assembly
_atom_site_disorder_group
C1 C 1.1661(5) 0.2932(5) 0.2753(5) 0.132(3) Uani 1 1 d . . .
H1A H 1.1586 0.3126 0.3277 0.198 Uiso 1 1 calc R . .
H1B H 1.2321 0.2878 0.2885 0.198 Uiso 1 1 calc R . .
H1C H 1.1359 0.2342 0.2561 0.198 Uiso 1 1 calc R . .
C2 C 1.0270(4) 0.3658(4) 0.1672(5) 0.0759(17) Uani 1 1 d . . .
C3 C 0.9701(4) 0.3265(4) 0.2016(4) 0.0724(16) Uani 1 1 d . . .
H3 H 0.9959 0.2947 0.2552 0.087 Uiso 1 1 calc R . .
C4 C 0.9897(5) 0.4176(4) 0.0898(5) 0.098(2) Uani 1 1 d . . .
H4 H 1.0293 0.4487 0.0694 0.117 Uiso 1 1 calc R . .
C5 C 0.8729(4) 0.3344(3) 0.1557(4) 0.0697(15) Uani 1 1 d . . .
H5 H 0.8339 0.3086 0.1799 0.084 Uiso 1 1 calc R . .
C6 C 0.8917(5) 0.4225(4) 0.0428(4) 0.0904(19) Uani 1 1 d . . .
H6 H 0.8659 0.4547 -0.0107 0.109 Uiso 1 1 calc R . .
C7 C 0.8330(4) 0.3795(4) 0.0756(4) 0.0630(14) Uani 1 1 d . . .
C8 C 0.7313(5) 0.3816(3) 0.0277(4) 0.0647(15) Uani 1 1 d . . .
C9 C 0.6472(5) 0.3770(3) -0.0068(4) 0.0621(15) Uani 1 1 d . . .
C10 C 0.5467(4) 0.3707(3) -0.0409(4) 0.0577(14) Uani 1 1 d . . .
C11 C 0.4947(5) 0.3630(3) -0.1326(4) 0.0694(16) Uani 1 1 d . . .
H11 H 0.5253 0.3630 -0.1706 0.083 Uiso 1 1 calc R . .
C12 C 0.3977(5) 0.3554(4) -0.1664(4) 0.0823(19) Uani 1 1 d . . .
H12 H 0.3628 0.3488 -0.2273 0.099 Uiso 1 1 calc R . .
C13 C 0.3527(4) 0.3576(3) -0.1105(4) 0.0724(16) Uani 1 1 d . . .
H13 H 0.2874 0.3515 -0.1339 0.087 Uiso 1 1 calc R . .
C14 C 0.4033(4) 0.3690(3) -0.0184(4) 0.0624(14) Uani 1 1 d . . .
C15 C 0.5015(3) 0.3744(3) 0.0165(3) 0.0510(13) Uani 1 1 d . . .
C16 C 0.5584(3) 0.3874(3) 0.1154(3) 0.0565(13) Uani 1 1 d . . .
H16A H 0.6248 0.3891 0.1268 0.068 Uiso 1 1 calc R . .
H16B H 0.5424 0.4472 0.1323 0.068 Uiso 1 1 calc R . .
C17 C 0.3488(3) 0.3757(3) 0.0391(4) 0.0676(15) Uani 1 1 d . . .
H17A H 0.3590 0.4366 0.0663 0.081 Uiso 1 1 calc R . .
H17B H 0.2820 0.3698 0.0016 0.081 Uiso 1 1 calc R . .
C18 C 0.3381(4) 0.2191(4) 0.0935(4) 0.0567(13) Uani 1 1 d . . .
C19 C 0.5962(3) 0.2359(3) 0.1926(3) 0.0440(12) Uani 1 1 d . . .
C20 C 0.4612(3) 0.3111(3) 0.1889(3) 0.0483(12) Uani 1 1 d . . .
C21 C 0.4542(4) 0.3948(4) 0.2431(4) 0.0630(15) Uani 1 1 d . . .
C22 C 0.3490(5) 0.4704(4) 0.2947(5) 0.108(2) Uani 1 1 d . . .
H22A H 0.4053 0.5025 0.3349 0.130 Uiso 1 1 calc R . .
H22B H 0.3140 0.4503 0.3285 0.130 Uiso 1 1 calc R . .
C23 C 0.2896(5) 0.5352(5) 0.2229(5) 0.143(3) Uani 1 1 d . . .
H23A H 0.3259 0.5588 0.1924 0.214 Uiso 1 1 calc R . .
H23B H 0.2692 0.5857 0.2486 0.214 Uiso 1 1 calc R . .
H23C H 0.2354 0.5027 0.1816 0.214 Uiso 1 1 calc R . .
C24 C 0.4681(3) 0.2135(3) 0.2305(3) 0.0472(12) Uani 1 1 d . . .
C25 C 0.4691(4) 0.2112(4) 0.3246(4) 0.0589(14) Uani 1 1 d . . .
C26 C 0.5534(5) 0.2651(6) 0.4736(4) 0.122(3) Uani 1 1 d D . .
H26A H 0.6107 0.2333 0.5118 0.146 Uiso 0.701(19) 1 calc PR A 1
H26B H 0.5003 0.2368 0.4808 0.146 Uiso 0.701(19) 1 calc PR A 1
H26C H 0.5429 0.2053 0.4949 0.146 Uiso 0.299(19) 1 d PR A 2
H26D H 0.6175 0.2841 0.5108 0.146 Uiso 0.299(19) 1 d PR A 2
C27 C 0.5597(13) 0.3675(8) 0.4964(9) 0.195(9) Uani 0.701(19) 1 d PDU A 1
H27A H 0.4972 0.3925 0.4782 0.292 Uiso 0.701(19) 1 calc PR A 1
H27B H 0.5919 0.3995 0.4661 0.292 Uiso 0.701(19) 1 calc PR A 1
H27C H 0.5939 0.3753 0.5594 0.292 Uiso 0.701(19) 1 calc PR A 1
C27' C 0.4853(18) 0.3292(15) 0.4874(17) 0.095(10) Uani 0.299(19) 1 d PDU A 2
H27D H 0.5080 0.3917 0.4919 0.143 Uiso 0.299(19) 1 calc PR A 2
H27E H 0.4793 0.3127 0.5412 0.143 Uiso 0.299(19) 1 calc PR A 2
H27F H 0.4249 0.3244 0.4381 0.143 Uiso 0.299(19) 1 calc PR A 2
C28 C 0.3732(3) 0.0650(3) 0.1689(3) 0.0555(13) Uani 1 1 d . . .
H28A H 0.3073 0.0507 0.1337 0.067 Uiso 1 1 calc R . .
H28B H 0.3881 0.0455 0.2294 0.067 Uiso 1 1 calc R . .
C29 C 0.5822(3) 0.0800(3) 0.2492(3) 0.0515(13) Uani 1 1 d . . .
H29A H 0.5700 0.0594 0.2994 0.062 Uiso 1 1 calc R . .
H29B H 0.6496 0.0745 0.2658 0.062 Uiso 1 1 calc R . .
C30 C 0.5304(3) 0.0154(3) 0.1705(3) 0.0478(12) Uani 1 1 d . . .
C31 C 0.5831(4) -0.0419(3) 0.1403(3) 0.0514(13) Uani 1 1 d . . .
C32 C 0.5383(4) -0.1038(3) 0.0726(3) 0.0626(14) Uani 1 1 d . . .
H32 H 0.5734 -0.1415 0.0518 0.075 Uiso 1 1 calc R . .
C33 C 0.4412(4) -0.1096(3) 0.0356(3) 0.0648(15) Uani 1 1 d . . .
H33 H 0.4111 -0.1518 -0.0100 0.078 Uiso 1 1 calc R . .
C34 C 0.3883(4) -0.0544(4) 0.0648(3) 0.0581(14) Uani 1 1 d . . .
C35 C 0.4327(3) 0.0089(3) 0.1336(3) 0.0465(12) Uani 1 1 d . . .
C36 C 0.7367(4) -0.0915(3) 0.1570(3) 0.0766(17) Uani 1 1 d . . .
H36A H 0.7331 -0.1532 0.1773 0.115 Uiso 1 1 calc R . .
H36B H 0.8010 -0.0707 0.1830 0.115 Uiso 1 1 calc R . .
H36C H 0.7142 -0.0915 0.0935 0.115 Uiso 1 1 calc R . .
C37 C 0.2411(4) -0.1181(4) -0.0415(4) 0.097(2) Uani 1 1 d . . .
H37A H 0.2609 -0.1059 -0.0884 0.145 Uiso 1 1 calc R . .
H37B H 0.1744 -0.1075 -0.0626 0.145 Uiso 1 1 calc R . .
H37C H 0.2549 -0.1814 -0.0227 0.145 Uiso 1 1 calc R . .
N1 N 0.5559(2) 0.1778(2) 0.2325(2) 0.0454(10) Uani 1 1 d . . .
N2 N 0.3856(2) 0.1654(2) 0.1684(3) 0.0489(10) Uani 1 1 d . . .
N3 N 0.5451(2) 0.3170(2) 0.1723(2) 0.0434(9) Uani 1 1 d . . .
N4 N 0.3753(3) 0.3055(3) 0.1090(3) 0.0554(11) Uani 1 1 d . . .
O1 O 0.6800(2) -0.0311(2) 0.1826(2) 0.0671(10) Uani 1 1 d . . .
O2 O 0.2909(2) -0.0574(2) 0.0326(2) 0.0719(10) Uani 1 1 d . . .
O3 O 0.6651(2) 0.2196(2) 0.17820(19) 0.0543(9) Uani 1 1 d . . .
O4 O 0.2723(2) 0.1926(2) 0.0266(2) 0.0741(11) Uani 1 1 d . . .
O5 O 0.4143(3) 0.1718(3) 0.3438(3) 0.1089(16) Uani 1 1 d . . .
O6 O 0.5403(2) 0.2602(3) 0.3793(2) 0.0930(13) Uani 1 1 d . A .
O7 O 0.5097(3) 0.4561(3) 0.2689(3) 0.0880(13) Uani 1 1 d . . .
O8 O 0.3761(3) 0.3898(2) 0.2571(2) 0.0816(12) Uani 1 1 d . . .
O9 O 1.1230(3) 0.3615(3) 0.2050(3) 0.1098(15) Uani 1 1 d . . .

loop_
_atom_site_aniso_label
_atom_site_aniso_U_11
_atom_site_aniso_U_22
_atom_site_aniso_U_33
_atom_site_aniso_U_23
_atom_site_aniso_U_13
_atom_site_aniso_U_12
C1 0.098(5) 0.099(5) 0.169(8) 0.007(6) 0.025(5) 0.018(5)
C2 0.058(4) 0.068(4) 0.095(5) -0.008(4) 0.025(4) -0.002(4)
C3 0.076(4) 0.067(4) 0.072(4) 0.004(3) 0.028(4) -0.007(3)
C4 0.084(5) 0.109(5) 0.111(6) 0.019(5) 0.050(5) -0.005(4)
C5 0.079(5) 0.057(4) 0.084(4) 0.000(3) 0.044(4) -0.008(3)
C6 0.087(5) 0.108(5) 0.081(5) 0.018(4) 0.040(4) -0.003(4)
C7 0.073(4) 0.054(3) 0.073(4) -0.002(3) 0.041(4) -0.006(3)
C8 0.085(5) 0.053(4) 0.061(4) 0.003(3) 0.036(4) -0.001(4)
C9 0.084(5) 0.045(3) 0.060(4) 0.007(3) 0.033(4) 0.003(3)
C10 0.068(4) 0.044(3) 0.057(4) 0.002(3) 0.022(3) 0.002(3)
C11 0.096(5) 0.049(3) 0.057(4) -0.004(3) 0.026(4) -0.008(3)
C12 0.111(6) 0.056(4) 0.060(4) 0.002(3) 0.015(4) -0.008(4)
C13 0.065(4) 0.059(4) 0.069(4) 0.012(3) 0.003(4) 0.007(3)
C14 0.065(4) 0.045(3) 0.060(4) 0.008(3) 0.008(3) 0.007(3)
C15 0.048(3) 0.040(3) 0.049(3) 0.001(3) 0.003(3) 0.003(2)
C16 0.046(3) 0.051(3) 0.065(4) -0.004(3) 0.015(3) -0.002(2)
C17 0.051(3) 0.058(3) 0.079(4) 0.004(3) 0.012(3) 0.009(3)
C18 0.047(3) 0.058(4) 0.064(4) -0.006(3) 0.021(3) 0.003(3)
C19 0.040(3) 0.040(3) 0.042(3) -0.006(2) 0.007(3) -0.004(3)
C20 0.041(3) 0.047(3) 0.054(3) -0.013(3) 0.016(3) -0.005(2)
C21 0.058(4) 0.058(4) 0.079(4) -0.013(3) 0.034(3) -0.014(3)
C22 0.109(5) 0.090(5) 0.148(7) -0.032(5) 0.075(5) 0.010(4)
C23 0.144(7) 0.107(6) 0.223(9) 0.041(6) 0.120(7) 0.045(5)
C24 0.047(3) 0.045(3) 0.052(3) -0.012(3) 0.022(3) -0.007(2)
C25 0.052(3) 0.055(3) 0.066(4) -0.014(3) 0.020(3) -0.010(3)
C26 0.088(5) 0.214(9) 0.053(4) -0.013(5) 0.020(4) -0.029(6)
C27 0.169(15) 0.240(14) 0.146(11) -0.069(10) 0.035(10) 0.084(11)
C27' 0.098(16) 0.115(16) 0.100(15) -0.009(11) 0.068(13) 0.001(13)
C28 0.048(3) 0.046(3) 0.065(3) -0.003(3) 0.015(3) -0.017(3)
C29 0.049(3) 0.038(3) 0.059(3) -0.002(3) 0.014(3) -0.001(2)
C30 0.059(3) 0.032(3) 0.046(3) 0.002(2) 0.015(3) -0.003(3)
C31 0.055(3) 0.038(3) 0.060(3) -0.001(3) 0.021(3) 0.000(3)
C32 0.067(4) 0.049(3) 0.067(4) 0.002(3) 0.023(3) 0.008(3)
C33 0.085(5) 0.041(3) 0.058(4) -0.011(3) 0.019(3) -0.004(3)
C34 0.052(4) 0.052(3) 0.062(4) 0.001(3) 0.015(3) -0.005(3)
C35 0.046(3) 0.038(3) 0.051(3) -0.001(2) 0.016(3) 0.001(2)
C36 0.068(4) 0.071(4) 0.090(4) 0.005(3) 0.032(3) 0.023(3)
C37 0.077(4) 0.086(4) 0.100(5) -0.041(4) 0.008(4) -0.016(3)
N1 0.044(2) 0.039(2) 0.050(2) 0.000(2) 0.017(2) 0.001(2)
N2 0.038(2) 0.043(2) 0.060(3) -0.008(2) 0.014(2) -0.006(2)
N3 0.047(2) 0.035(2) 0.049(2) -0.0008(19) 0.020(2) -0.005(2)
N4 0.042(2) 0.041(3) 0.071(3) 0.004(2) 0.010(2) 0.004(2)
O1 0.053(2) 0.069(2) 0.076(3) -0.0053(19) 0.023(2) 0.0127(19)
O2 0.061(2) 0.061(2) 0.080(3) -0.027(2) 0.015(2) -0.0160(19)
O3 0.0406(19) 0.057(2) 0.061(2) -0.0059(17) 0.0173(18) -0.0021(17)
O4 0.047(2) 0.073(3) 0.078(3) -0.014(2) 0.001(2) -0.0102(19)
O5 0.122(4) 0.139(4) 0.087(3) -0.043(3) 0.064(3) -0.072(3)
O6 0.068(3) 0.152(4) 0.056(3) -0.019(3) 0.022(2) -0.032(3)
O7 0.091(3) 0.075(3) 0.110(3) -0.034(2) 0.053(3) -0.027(2)
O8 0.074(3) 0.067(3) 0.118(3) -0.025(2) 0.053(3) -0.002(2)
O9 0.077(3) 0.101(4) 0.143(4) 0.005(3) 0.036(3) -0.012(3)

loop_
_atom_type_symbol
_atom_type_description
_atom_type_scat_dispersion_real
_atom_type_scat_dispersion_imag
_atom_type_scat_source
C C 0.0033 0.0016 'International Tables Vol C Tables 4.2.6.8 and 6.1.1.4'
H H 0.0000 0.0000 'International Tables Vol C Tables 4.2.6.8 and 6.1.1.4'
N N 0.0061 0.0033 'International Tables Vol C Tables 4.2.6.8 and 6.1.1.4'
O O 0.0106 0.0060 'International Tables Vol C Tables 4.2.6.8 and 6.1.1.4'

loop_
_geom_angle_atom_site_label_1
_geom_angle_atom_site_label_2
_geom_angle_atom_site_label_3
_geom_angle
C3 C2 O9 124.7(6)
C3 C2 C4 120.9(6)
O9 C2 C4 114.4(6)
C2 C3 C5 119.2(5)
C2 C4 C6 119.1(6)
C7 C5 C3 121.6(5)
C7 C6 C4 120.2(6)
C5 C7 C6 118.7(6)
C5 C7 C8 119.7(5)
C6 C7 C8 121.6(6)
C9 C8 C7 174.0(6)
C8 C9 C10 175.3(6)
C15 C10 C11 120.8(5)
C15 C10 C9 120.2(5)
C11 C10 C9 119.0(5)
C12 C11 C10 119.6(6)
C13 C12 C11 120.1(6)
C12 C13 C14 121.3(5)
C15 C14 C13 119.0(5)
C15 C14 C17 122.4(5)
C13 C14 C17 118.6(5)
C10 C15 C14 119.2(5)
C10 C15 C16 120.3(4)
C14 C15 C16 120.5(5)
N3 C16 C15 115.8(4)
N4 C17 C14 113.8(4)
O4 C18 N4 126.5(5)
O4 C18 N2 125.0(5)
N4 C18 N2 108.5(4)
O3 C19 N1 126.3(4)
O3 C19 N3 125.8(5)
N1 C19 N3 107.9(4)
N3 C20 N4 113.5(4)
N3 C20 C21 110.6(4)
N4 C20 C21 108.4(4)
N3 C20 C24 103.6(3)
N4 C20 C24 102.9(3)
C21 C20 C24 117.7(4)
O7 C21 O8 124.1(5)
O7 C21 C20 125.5(5)
O8 C21 C20 110.4(4)
O8 C22 C23 110.7(6)
N1 C24 N2 113.4(3)
N1 C24 C25 110.5(4)
N2 C24 C25 109.9(4)
N1 C24 C20 103.1(3)
N2 C24 C20 104.0(4)
C25 C24 C20 115.8(4)
O5 C25 O6 125.3(5)
O5 C25 C24 125.0(5)
O6 C25 C24 109.7(5)
O6 C26 C27' 112.9(11)
O6 C26 C27 105.8(8)
C27' C26 C27 48.4(9)
N2 C28 C35 115.2(4)
N1 C29 C30 114.7(4)
C35 C30 C31 120.1(4)
C35 C30 C29 120.8(4)
C31 C30 C29 118.9(4)
C32 C31 O1 124.4(5)
C32 C31 C30 120.1(5)
O1 C31 C30 115.5(4)
C31 C32 C33 119.7(5)
C34 C33 C32 121.0(5)
C33 C34 O2 124.6(5)
C33 C34 C35 120.0(5)
O2 C34 C35 115.4(5)
C30 C35 C34 119.1(4)
C30 C35 C28 121.7(4)
C34 C35 C28 119.1(4)
C19 N1 C24 112.6(4)
C19 N1 C29 122.3(4)
C24 N1 C29 122.5(4)
C18 N2 C24 110.8(4)
C18 N2 C28 122.4(4)
C24 N2 C28 123.5(4)
C19 N3 C20 112.3(4)
C19 N3 C16 122.0(4)
C20 N3 C16 122.9(4)
C18 N4 C20 112.7(4)
C18 N4 C17 122.0(4)
C20 N4 C17 122.5(4)
C31 O1 C36 117.4(4)
C34 O2 C37 117.8(4)
C25 O6 C26 117.4(4)
C21 O8 C22 118.4(4)
C2 O9 C1 117.0(5)

loop_
_geom_bond_atom_site_label_1
_geom_bond_atom_site_label_2
_geom_bond_distance
C1 O9 1.459(7)
C2 C3 1.356(7)
C2 O9 1.360(6)
C2 C4 1.385(7)
C3 C5 1.388(7)
C4 C6 1.397(7)
C5 C7 1.373(7)
C6 C7 1.384(7)
C7 C8 1.447(7)
C8 C9 1.193(7)
C9 C10 1.429(7)
C10 C15 1.394(6)
C10 C11 1.396(7)
C11 C12 1.380(7)
C12 C13 1.368(7)
C13 C14 1.405(7)
C14 C15 1.394(6)
C14 C17 1.512(6)
C15 C16 1.515(6)
C16 N3 1.455(5)
C17 N4 1.462(6)
C18 O4 1.217(5)
C18 N4 1.354(5)
C18 N2 1.387(6)
C19 O3 1.212(5)
C19 N1 1.366(5)
C19 N3 1.375(5)
C20 N3 1.440(5)
C20 N4 1.443(5)
C20 C21 1.533(6)
C20 C24 1.550(6)
C21 O7 1.186(5)
C21 O8 1.325(5)
C22 O8 1.460(6)
C22 C23 1.494(8)
C24 N1 1.445(5)
C24 N2 1.449(5)
C24 C25 1.548(6)
C25 O5 1.169(5)
C25 O6 1.311(5)
C26 O6 1.487(6)
C26 C27' 1.490(9)
C26 C27 1.518(8)
C28 N2 1.461(5)
C28 C35 1.513(6)
C29 N1 1.463(5)
C29 C30 1.532(6)
C30 C35 1.387(6)
C30 C31 1.392(6)
C31 C32 1.376(6)
C31 O1 1.383(5)
C32 C33 1.378(6)
C33 C34 1.367(6)
C34 O2 1.382(5)
C34 C35 1.399(6)
C36 O1 1.421(5)
C37 O2 1.443(5)

loop_
_geom_hbond_atom_site_label_D
_geom_hbond_atom_site_label_H
_geom_hbond_atom_site_label_A
_geom_hbond_distance_DH
_geom_hbond_distance_HA
_geom_hbond_distance_DA
_geom_hbond_angle_DHA
_geom_hbond_site_symmetry_A
C36 H36C O4 0.96 2.54 3.314(6) 138.1 3_655
